data_7062425
loop_
_publ_author_name
'Dasgupta, Sanchari'
'Karim, Suhana'
'Khatua, Somanjana'
'Adhikary, Amit'
'Acharya, Krishnendu'
'Zangrando, Ennio'
'Maity, Suvendu'
'Das, Debasis'

_publ_section_title
;
 Unprecedented pseudo-zeroth-order kinetics of the catecholase-like
 activity of mixed-valence MnIIMn2III complexes
;
_journal_issue 20
_journal_name_full 'New Journal of Chemistry'
_journal_page_first 9681
_journal_page_last 9691
_journal_paper_doi 10.1039/D2NJ06357C
_journal_volume 47
_journal_year 2023
_chemical_formula_moiety 'C32 H42 Br4 Mn3 N2 O14, 3(C H4 O)'
_chemical_formula_sum 'C35 H54 Br4 Mn3 N2 O17'
_chemical_formula_weight 1259.26
_space_group_crystal_system triclinic
_space_group_IT_number 2
_space_group_name_Hall '-P 1'
_space_group_name_H-M_alt 'P -1'
_atom_sites_solution_hydrogens mixed
_audit_creation_method SHELXL-2014/7
_audit_update_record
;
2019-05-17 deposited with the CCDC.	2023-04-05 downloaded from the CCDC.
;
_cell_angle_alpha 61.78(3)
_cell_angle_beta 85.43(3)
_cell_angle_gamma 73.33(3)
_cell_formula_units_Z 1
_cell_length_a 8.2310(16)
_cell_length_b 12.816(3)
_cell_length_c 13.335(3)
_cell_measurement_reflns_used 3170
_cell_measurement_temperature 100(2)
_cell_measurement_theta_max 28.60
_cell_measurement_theta_min 1.98
_cell_volume 1184.8(6)
_computing_cell_refinement 'XDS (Kabsch, 2010)'
_computing_data_collection 'Elettra XRD1 Data Collection SW'
_computing_data_reduction 'XDS - CCP4'
_computing_molecular_graphics 'Ortep3 for Windows (Farrugia,1997)'
_computing_publication_material 'Wingx Version 2013.3 (Farrugia, 2012)'
_computing_structure_refinement 'SHELXL-2014/7 (Sheldrick, 2014)'
_computing_structure_solution 'SHELX97 (Sheldrick, 2008)'
_diffrn_ambient_temperature 100(2)
_diffrn_measured_fraction_theta_full 0.997
_diffrn_measured_fraction_theta_max 0.997
_diffrn_measurement_device_type 'Dectris Pilatus 2M'
_diffrn_measurement_method 'CCD rotation images, thick slices'
_diffrn_radiation_monochromator Si111
_diffrn_radiation_source 'Elettra Synchrotron, Trieste (Italy)'
_diffrn_radiation_type synchrotron
_diffrn_radiation_wavelength 0.700
_diffrn_reflns_av_R_equivalents 0.0521
_diffrn_reflns_av_unetI/netI 0.0484
_diffrn_reflns_Laue_measured_fraction_full 0.997
_diffrn_reflns_Laue_measured_fraction_max 0.997
_diffrn_reflns_limit_h_max 11
_diffrn_reflns_limit_h_min -11
_diffrn_reflns_limit_k_max 17
_diffrn_reflns_limit_k_min -18
_diffrn_reflns_limit_l_max 18
_diffrn_reflns_limit_l_min -18
_diffrn_reflns_number 24638
_diffrn_reflns_point_group_measured_fraction_full 0.997
_diffrn_reflns_point_group_measured_fraction_max 0.997
_diffrn_reflns_theta_full 24.835
_diffrn_reflns_theta_max 29.710
_diffrn_reflns_theta_min 1.711
_exptl_absorpt_coefficient_mu 4.065
_exptl_absorpt_correction_T_max 0.38
_exptl_absorpt_correction_T_min 0.32
_exptl_absorpt_correction_type multi-scan
_exptl_absorpt_process_details 'W. Kabsch, Acta Cryst. D (2010)'
_exptl_crystal_colour brown
_exptl_crystal_density_diffrn 1.765
_exptl_crystal_description block
_exptl_crystal_F_000 629
_exptl_crystal_size_max 0.38
_exptl_crystal_size_mid 0.37
_exptl_crystal_size_min 0.32
_refine_diff_density_max 0.538
_refine_diff_density_min -1.089
_refine_diff_density_rms 0.158
_refine_ls_extinction_coef 0.149(2)
_refine_ls_extinction_expression Fc^*^=kFc[1+0.001xFc^2^\l^3^/sin(2\q)]^-1/4^
_refine_ls_extinction_method 'SHELXL-2014/7 (Sheldrick 2014'
_refine_ls_goodness_of_fit_ref 1.159
_refine_ls_hydrogen_treatment mixed
_refine_ls_matrix_type full
_refine_ls_number_parameters 296
_refine_ls_number_reflns 7015
_refine_ls_number_restraints 0
_refine_ls_restrained_S_all 1.159
_refine_ls_R_factor_all 0.0279
_refine_ls_R_factor_gt 0.0271
_refine_ls_shift/su_max 0.002
_refine_ls_shift/su_mean 0.000
_refine_ls_structure_factor_coef Fsqd
_refine_ls_weighting_details 'w=1/[\s^2^(Fo^2^)+0.5824P] where P=(Fo^2^+2Fc^2^)/3'
_refine_ls_weighting_scheme calc
_refine_ls_wR_factor_gt 0.0657
_refine_ls_wR_factor_ref 0.0661
_reflns_Friedel_coverage 0.000
_reflns_number_gt 6833
_reflns_number_total 7015
_reflns_threshold_expression 'I > 2\s(I)'
_cod_data_source_file d2nj06357c2.cif
_cod_data_source_block 2
_cod_depositor_comments 'Adding full bibliography for 7062424--7062425.cif.'
_cod_original_cell_volume 1184.9(5)
_cod_database_code 7062425
_shelx_shelxl_version_number 2014/7
_shelx_space_group_comment
;
The symmetry employed for this shelxl refinement is uniquely defined
by the following loop, which should always be used as a source of
symmetry information in preference to the above space-group names.
They are only intended as comments.
;

loop_
_space_group_symop_operation_xyz
'x, y, z'
'-x, -y, -z'

loop_
_atom_site_label
_atom_site_type_symbol
_atom_site_fract_x
_atom_site_fract_y
_atom_site_fract_z
_atom_site_U_iso_or_equiv
_atom_site_adp_type
_atom_site_occupancy
_atom_site_site_symmetry_order
_atom_site_calc_flag
_atom_site_refinement_flags_posn
_atom_site_refinement_flags_adp
_atom_site_refinement_flags_occupancy
_atom_site_disorder_assembly
_atom_site_disorder_group
Mn1 Mn 0.35575(2) 0.32049(2) 0.34953(2) 0.00819(6) Uani 1 1 d . . . . .
Mn2 Mn 0.5000 0.0000 0.5000 0.00845(7) Uani 1 2 d S . P . .
Br1 Br 0.29093(2) 0.96759(2) -0.08766(2) 0.01881(6) Uani 1 1 d . . . . .
Br2 Br -0.13125(2) 0.67691(2) 0.18916(2) 0.01555(5) Uani 1 1 d . . . . .
O1 O 0.19785(13) 0.47445(9) 0.25634(9) 0.01236(18) Uani 1 1 d . . . . .
O2 O 0.53138(12) 0.17847(9) 0.43590(9) 0.01000(17) Uani 1 1 d . . . . .
N1 N 0.54751(14) 0.38048(11) 0.26058(10) 0.0104(2) Uani 1 1 d . . . . .
C1 C 0.22436(17) 0.57850(12) 0.18124(11) 0.0101(2) Uani 1 1 d . . . . .
C2 C 0.08601(17) 0.68786(12) 0.13608(12) 0.0109(2) Uani 1 1 d . . . . .
C3 C 0.10470(18) 0.80200(12) 0.05670(12) 0.0123(2) Uani 1 1 d . . . . .
H3 H 0.0113 0.8717 0.0292 0.015 Uiso 1 1 calc R U . . .
C4 C 0.26506(19) 0.81087(12) 0.01877(12) 0.0126(2) Uani 1 1 d . . . . .
C5 C 0.40367(18) 0.70810(13) 0.05792(12) 0.0128(2) Uani 1 1 d . . . . .
H5 H 0.5097 0.7150 0.0306 0.015 Uiso 1 1 calc R U . . .
C6 C 0.38499(17) 0.59252(12) 0.13925(12) 0.0107(2) Uani 1 1 d . . . . .
C7 C 0.53844(17) 0.48997(12) 0.18082(12) 0.0123(2) Uani 1 1 d . . . . .
H7 H 0.6384 0.5047 0.1470 0.015 Uiso 1 1 calc R U . . .
C8 C 0.71538(17) 0.28252(12) 0.29981(12) 0.0118(2) Uani 1 1 d . . . . .
C9 C 0.69324(17) 0.20006(12) 0.42506(12) 0.0118(2) Uani 1 1 d . . . . .
H9A H 0.7818 0.1221 0.4535 0.014 Uiso 1 1 calc R U . . .
H9B H 0.7028 0.2398 0.4699 0.014 Uiso 1 1 calc R U . . .
C10 C 0.86493(19) 0.33326(15) 0.29098(15) 0.0196(3) Uani 1 1 d . . . . .
H10A H 0.8821 0.3819 0.2121 0.029 Uiso 1 1 calc R U . . .
H10B H 0.9655 0.2660 0.3271 0.029 Uiso 1 1 calc R U . . .
H10C H 0.8416 0.3839 0.3282 0.029 Uiso 1 1 calc R U . . .
C11 C 0.73613(19) 0.21397(14) 0.22997(13) 0.0172(3) Uani 1 1 d . . . . .
H11A H 0.6398 0.1833 0.2375 0.026 Uiso 1 1 calc R U . . .
H11B H 0.8378 0.1461 0.2573 0.026 Uiso 1 1 calc R U . . .
H11C H 0.7438 0.2694 0.1512 0.026 Uiso 1 1 calc R U . . .
O3 O 0.41045(15) 0.39566(11) 0.46730(10) 0.0169(2) Uani 1 1 d . . . . .
H3A H 0.430(3) 0.330(2) 0.527(2) 0.025 Uiso 1 1 d . U . . .
C12 C 0.2784(2) 0.48640(16) 0.48348(16) 0.0232(3) Uani 1 1 d . . . . .
H12A H 0.2391 0.5581 0.4111 0.035 Uiso 1 1 calc R U . . .
H12B H 0.3220 0.5091 0.5327 0.035 Uiso 1 1 calc R U . . .
H12C H 0.1858 0.4528 0.5175 0.035 Uiso 1 1 calc R U . . .
O4 O 0.29186(13) 0.24845(9) 0.24384(9) 0.01360(19) Uani 1 1 d . . . . .
O5 O 0.38565(15) 0.04180(10) 0.33599(9) 0.0155(2) Uani 1 1 d . . . . .
C13 C 0.30791(17) 0.14311(13) 0.25369(12) 0.0112(2) Uani 1 1 d . . . . .
C14 C 0.2258(2) 0.13801(15) 0.15880(13) 0.0175(3) Uani 1 1 d . . . . .
H14A H 0.1578 0.2192 0.1070 0.026 Uiso 1 1 calc R U . . .
H14B H 0.1551 0.0834 0.1908 0.026 Uiso 1 1 calc R U . . .
H14C H 0.3126 0.1081 0.1185 0.026 Uiso 1 1 calc R U . . .
O6 O 0.18232(13) 0.27418(9) 0.45681(9) 0.01237(18) Uani 1 1 d . . . . .
O7 O 0.25425(14) 0.06739(10) 0.55007(10) 0.0166(2) Uani 1 1 d . . . . .
C15 C 0.16744(17) 0.17100(12) 0.53558(11) 0.0108(2) Uani 1 1 d . . . . .
C16 C 0.0310(2) 0.17926(14) 0.61604(13) 0.0178(3) Uani 1 1 d . . . . .
H16A H 0.0766 0.1847 0.6769 0.027 Uiso 1 1 calc R U . . .
H16B H -0.0082 0.1070 0.6470 0.027 Uiso 1 1 calc R U . . .
H16C H -0.0621 0.2514 0.5755 0.027 Uiso 1 1 calc R U . . .
O1S O 0.4821(2) 0.18391(12) 0.66764(12) 0.0302(3) Uani 1 1 d . . . . .
H1S H 0.5369 0.1250 0.6584 0.045 Uiso 1 1 calc R U . . .
C18 C 0.5695(2) 0.19013(16) 0.75091(14) 0.0221(3) Uani 1 1 d . . . . .
H18A H 0.5332 0.2728 0.7410 0.033 Uiso 1 1 calc R U . . .
H18B H 0.6895 0.1675 0.7426 0.033 Uiso 1 1 calc R U . . .
H18C H 0.5449 0.1343 0.8256 0.033 Uiso 1 1 calc R U . . .
O2S O 0.1819(3) 0.4509(2) 0.0172(2) 0.0223(5) Uani 0.5 1 d . . P . .
H2S H 0.2083 0.4028 0.0851 0.033 Uiso 0.5 1 calc R U P . .
C19 C 0.0000 0.5000 0.0000 0.0499(9) Uani 1 2 d S . P . .
H19A H -0.0503 0.4340 0.0216 0.075 Uiso 0.5 1 calc R U P . .
H19B H -0.0307 0.5584 -0.0790 0.075 Uiso 0.5 1 calc R U P . .
H19C H -0.0405 0.5404 0.0459 0.075 Uiso 0.5 1 calc R U P . .

loop_
_atom_site_aniso_label
_atom_site_aniso_U_11
_atom_site_aniso_U_22
_atom_site_aniso_U_33
_atom_site_aniso_U_23
_atom_site_aniso_U_13
_atom_site_aniso_U_12
Mn1 0.00657(10) 0.00491(9) 0.01085(10) -0.00267(7) -0.00207(7) 0.00036(7)
Mn2 0.00919(13) 0.00513(12) 0.00989(13) -0.00377(10) -0.00244(9) 0.00081(9)
Br1 0.02149(9) 0.00735(7) 0.01998(9) -0.00090(6) 0.00308(6) -0.00374(5)
Br2 0.00986(8) 0.00962(7) 0.02184(9) -0.00460(6) 0.00128(5) -0.00039(5)
O1 0.0095(4) 0.0059(4) 0.0160(5) -0.0011(4) -0.0017(3) -0.0007(3)
O2 0.0069(4) 0.0067(4) 0.0146(4) -0.0040(4) -0.0029(3) 0.0000(3)
N1 0.0073(5) 0.0091(5) 0.0137(5) -0.0052(4) -0.0023(4) -0.0005(4)
C1 0.0105(6) 0.0066(5) 0.0116(5) -0.0037(5) -0.0017(4) -0.0008(4)
C2 0.0105(6) 0.0073(5) 0.0131(6) -0.0044(5) -0.0007(4) -0.0006(4)
C3 0.0144(6) 0.0066(5) 0.0128(6) -0.0033(5) -0.0017(4) -0.0001(4)
C4 0.0177(6) 0.0067(5) 0.0113(6) -0.0024(5) 0.0008(5) -0.0038(5)
C5 0.0135(6) 0.0099(5) 0.0137(6) -0.0045(5) 0.0014(5) -0.0036(5)
C6 0.0097(6) 0.0075(5) 0.0131(6) -0.0042(5) -0.0007(4) -0.0006(4)
C7 0.0093(6) 0.0099(5) 0.0163(6) -0.0054(5) -0.0006(4) -0.0017(4)
C8 0.0062(5) 0.0104(5) 0.0164(6) -0.0057(5) -0.0021(4) 0.0006(4)
C9 0.0070(5) 0.0105(5) 0.0166(6) -0.0061(5) -0.0041(4) 0.0000(4)
C10 0.0085(6) 0.0172(6) 0.0287(8) -0.0065(6) -0.0022(5) -0.0041(5)
C11 0.0130(6) 0.0176(6) 0.0199(7) -0.0107(6) 0.0004(5) 0.0009(5)
O3 0.0169(5) 0.0157(5) 0.0222(5) -0.0133(5) -0.0015(4) -0.0020(4)
C12 0.0249(8) 0.0189(7) 0.0305(8) -0.0184(7) 0.0013(6) -0.0007(6)
O4 0.0133(5) 0.0111(4) 0.0161(5) -0.0070(4) -0.0042(4) -0.0007(3)
O5 0.0221(5) 0.0103(4) 0.0129(5) -0.0056(4) -0.0066(4) -0.0007(4)
C13 0.0085(5) 0.0137(6) 0.0120(6) -0.0074(5) -0.0015(4) -0.0011(4)
C14 0.0191(7) 0.0184(7) 0.0165(6) -0.0099(6) -0.0063(5) -0.0025(5)
O6 0.0096(4) 0.0096(4) 0.0144(5) -0.0038(4) -0.0005(3) -0.0006(3)
O7 0.0146(5) 0.0097(4) 0.0239(5) -0.0081(4) 0.0048(4) -0.0020(4)
C15 0.0094(5) 0.0105(5) 0.0115(6) -0.0051(5) -0.0018(4) -0.0009(4)
C16 0.0165(7) 0.0156(6) 0.0154(6) -0.0059(5) 0.0037(5) 0.0002(5)
O1S 0.0476(9) 0.0181(6) 0.0238(6) -0.0146(5) -0.0150(6) 0.0055(5)
C18 0.0299(9) 0.0229(7) 0.0195(7) -0.0138(6) 0.0007(6) -0.0089(6)
O2S 0.0248(12) 0.0191(11) 0.0134(10) 0.0001(9) 0.0019(8) -0.0069(9)
C19 0.047(2) 0.063(2) 0.0254(15) -0.0138(16) 0.0061(13) -0.0082(17)

loop_
_atom_type_symbol
_atom_type_description
_atom_type_scat_dispersion_real
_atom_type_scat_dispersion_imag
_atom_type_scat_source
C C 0.0030 0.0016 'International Tables Vol C Tables 4.2.6.8 and 6.1.1.4'
H H 0.0000 0.0000 'International Tables Vol C Tables 4.2.6.8 and 6.1.1.4'
N N 0.0059 0.0032 'International Tables Vol C Tables 4.2.6.8 and 6.1.1.4'
O O 0.0105 0.0059 'International Tables Vol C Tables 4.2.6.8 and 6.1.1.4'
Mn Mn 0.3349 0.7109 'International Tables Vol C Tables 4.2.6.8 and 6.1.1.4'
Br Br -0.2350 2.4064 'International Tables Vol C Tables 4.2.6.8 and 6.1.1.4'

loop_
_geom_angle_atom_site_label_1
_geom_angle_atom_site_label_2
_geom_angle_atom_site_label_3
_geom_angle
_geom_angle_site_symmetry_1
_geom_angle_site_symmetry_3
_geom_angle_publ_flag
O2 Mn1 O1 173.20(4) . . ?
O2 Mn1 O6 95.62(5) . . ?
O1 Mn1 O6 90.06(5) . . ?
O2 Mn1 N1 82.98(5) . . ?
O1 Mn1 N1 90.69(6) . . ?
O6 Mn1 N1 167.98(4) . . ?
O2 Mn1 O4 94.39(5) . . ?
O1 Mn1 O4 88.81(5) . . ?
O6 Mn1 O4 95.12(5) . . ?
N1 Mn1 O4 96.89(5) . . ?
O2 Mn1 O3 86.49(5) . . ?
O1 Mn1 O3 90.63(5) . . ?
O6 Mn1 O3 81.80(5) . . ?
N1 Mn1 O3 86.19(5) . . ?
O4 Mn1 O3 176.87(4) . . ?
O2 Mn2 O2 180.0 . 2_656 ?
O2 Mn2 O7 91.81(5) . 2_656 ?
O2 Mn2 O7 88.19(5) 2_656 2_656 ?
O2 Mn2 O7 88.19(5) . . ?
O2 Mn2 O7 91.81(5) 2_656 . ?
O7 Mn2 O7 180.0 2_656 . ?
O2 Mn2 O5 93.54(5) . . ?
O2 Mn2 O5 86.46(5) 2_656 . ?
O7 Mn2 O5 89.29(5) 2_656 . ?
O7 Mn2 O5 90.71(5) . . ?
O2 Mn2 O5 86.46(5) . 2_656 ?
O2 Mn2 O5 93.54(5) 2_656 2_656 ?
O7 Mn2 O5 90.71(5) 2_656 2_656 ?
O7 Mn2 O5 89.29(5) . 2_656 ?
O5 Mn2 O5 180.0 . 2_656 ?
C1 O1 Mn1 129.84(9) . . ?
C9 O2 Mn1 113.41(8) . . ?
C9 O2 Mn2 122.91(8) . . ?
Mn1 O2 Mn2 121.22(5) . . ?
C7 N1 C8 120.55(12) . . ?
C7 N1 Mn1 126.76(10) . . ?
C8 N1 Mn1 112.65(9) . . ?
O1 C1 C6 124.66(12) . . ?
O1 C1 C2 119.54(12) . . ?
C6 C1 C2 115.80(12) . . ?
C3 C2 C1 122.79(13) . . ?
C3 C2 Br2 118.93(11) . . ?
C1 C2 Br2 118.27(10) . . ?
C2 C3 C4 119.13(13) . . ?
C2 C3 H3 120.4 . . ?
C4 C3 H3 120.4 . . ?
C5 C4 C3 120.90(13) . . ?
C5 C4 Br1 120.08(11) . . ?
C3 C4 Br1 119.02(11) . . ?
C4 C5 C6 119.96(13) . . ?
C4 C5 H5 120.0 . . ?
C6 C5 H5 120.0 . . ?
C5 C6 C1 121.40(13) . . ?
C5 C6 C7 116.68(13) . . ?
C1 C6 C7 121.88(12) . . ?
N1 C7 C6 125.24(13) . . ?
N1 C7 H7 117.4 . . ?
C6 C7 H7 117.4 . . ?
N1 C8 C10 113.35(11) . . ?
N1 C8 C11 107.29(11) . . ?
C10 C8 C11 111.73(13) . . ?
N1 C8 C9 103.07(11) . . ?
C10 C8 C9 109.54(12) . . ?
C11 C8 C9 111.55(12) . . ?
O2 C9 C8 109.53(11) . . ?
O2 C9 H9A 109.8 . . ?
C8 C9 H9A 109.8 . . ?
O2 C9 H9B 109.8 . . ?
C8 C9 H9B 109.8 . . ?
H9A C9 H9B 108.2 . . ?
C8 C10 H10A 109.5 . . ?
C8 C10 H10B 109.5 . . ?
H10A C10 H10B 109.5 . . ?
C8 C10 H10C 109.5 . . ?
H10A C10 H10C 109.5 . . ?
H10B C10 H10C 109.5 . . ?
C8 C11 H11A 109.5 . . ?
C8 C11 H11B 109.5 . . ?
H11A C11 H11B 109.5 . . ?
C8 C11 H11C 109.5 . . ?
H11A C11 H11C 109.5 . . ?
H11B C11 H11C 109.5 . . ?
C12 O3 Mn1 119.79(10) . . ?
C12 O3 H3A 109.2(18) . . ?
Mn1 O3 H3A 96.5(17) . . ?
O3 C12 H12A 109.5 . . ?
O3 C12 H12B 109.5 . . ?
H12A C12 H12B 109.5 . . ?
O3 C12 H12C 109.5 . . ?
H12A C12 H12C 109.5 . . ?
H12B C12 H12C 109.5 . . ?
C13 O4 Mn1 136.21(9) . . ?
C13 O5 Mn2 130.87(9) . . ?
O5 C13 O4 125.45(12) . . ?
O5 C13 C14 117.32(12) . . ?
O4 C13 C14 117.22(13) . . ?
C13 C14 H14A 109.5 . . ?
C13 C14 H14B 109.5 . . ?
H14A C14 H14B 109.5 . . ?
C13 C14 H14C 109.5 . . ?
H14A C14 H14C 109.5 . . ?
H14B C14 H14C 109.5 . . ?
C15 O6 Mn1 133.25(10) . . ?
C15 O7 Mn2 133.83(10) . . ?
O7 C15 O6 125.67(14) . . ?
O7 C15 C16 118.93(13) . . ?
O6 C15 C16 115.39(13) . . ?
C15 C16 H16A 109.5 . . ?
C15 C16 H16B 109.5 . . ?
H16A C16 H16B 109.5 . . ?
C15 C16 H16C 109.5 . . ?
H16A C16 H16C 109.5 . . ?
H16B C16 H16C 109.5 . . ?
C18 O1S H1S 109.5 . . ?
O1S C18 H18A 109.5 . . ?
O1S C18 H18B 109.5 . . ?
H18A C18 H18B 109.5 . . ?
O1S C18 H18C 109.5 . . ?
H18A C18 H18C 109.5 . . ?
H18B C18 H18C 109.5 . . ?
C19 O2S H2S 109.5 . . ?
O2S C19 H19A 109.5 . . ?
O2S C19 H19B 109.5 . . ?
H19A C19 H19B 109.5 . . ?
O2S C19 H19C 109.5 . . ?
H19A C19 H19C 109.5 . . ?
H19B C19 H19C 109.5 . . ?

loop_
_geom_bond_atom_site_label_1
_geom_bond_atom_site_label_2
_geom_bond_distance
_geom_bond_site_symmetry_2
_geom_bond_publ_flag
Mn1 O2 1.8716(14) . ?
Mn1 O1 1.8959(14) . ?
Mn1 O6 1.9479(13) . ?
Mn1 N1 2.0061(14) . ?
Mn1 O4 2.1778(11) . ?
Mn1 O3 2.3217(12) . ?
Mn2 O2 2.1175(11) . ?
Mn2 O2 2.1175(11) 2_656 ?
Mn2 O7 2.1474(13) 2_656 ?
Mn2 O7 2.1474(13) . ?
Mn2 O5 2.2107(12) . ?
Mn2 O5 2.2108(12) 2_656 ?
Br1 C4 1.8961(15) . ?
Br2 C2 1.8886(15) . ?
O1 C1 1.3030(17) . ?
O2 C9 1.4196(16) . ?
N1 C7 1.2833(19) . ?
N1 C8 1.5027(18) . ?
C1 C6 1.4202(19) . ?
C1 C2 1.4211(19) . ?
C2 C3 1.3867(19) . ?
C3 C4 1.391(2) . ?
C3 H3 0.9300 . ?
C4 C5 1.375(2) . ?
C5 C6 1.4067(19) . ?
C5 H5 0.9300 . ?
C6 C7 1.449(2) . ?
C7 H7 0.9300 . ?
C8 C10 1.5217(19) . ?
C8 C11 1.527(2) . ?
C8 C9 1.527(2) . ?
C9 H9A 0.9700 . ?
C9 H9B 0.9700 . ?
C10 H10A 0.9600 . ?
C10 H10B 0.9600 . ?
C10 H10C 0.9600 . ?
C11 H11A 0.9600 . ?
C11 H11B 0.9600 . ?
C11 H11C 0.9600 . ?
O3 C12 1.4333(19) . ?
O3 H3A 0.82(3) . ?
C12 H12A 0.9600 . ?
C12 H12B 0.9600 . ?
C12 H12C 0.9600 . ?
O4 C13 1.2610(17) . ?
O5 C13 1.2600(18) . ?
C13 C14 1.5172(18) . ?
C14 H14A 0.9600 . ?
C14 H14B 0.9600 . ?
C14 H14C 0.9600 . ?
O6 C15 1.2750(18) . ?
O7 C15 1.2434(17) . ?
C15 C16 1.507(2) . ?
C16 H16A 0.9600 . ?
C16 H16B 0.9600 . ?
C16 H16C 0.9600 . ?
O1S C18 1.4143(19) . ?
O1S H1S 0.8200 . ?
C18 H18A 0.9600 . ?
C18 H18B 0.9600 . ?
C18 H18C 0.9600 . ?
O2S C19 1.438(3) . ?
O2S H2S 0.8200 . ?
C19 H19A 0.9600 . ?
C19 H19B 0.9600 . ?
C19 H19C 0.9600 . ?
